data_1557534
loop_
_publ_author_name
'Bohnenberger, Jan'
'Schmitt, Manuel'
'Feuerstein, Wolfram'
'Krummenacher, Ivo'
'Butschke, Burkhard'
'Czajka, Jakub'
'Malinowski, Przemys\/law J.'
'Breher, Frank'
'Krossing, Ingo'

_publ_section_title
;
 Completing the triad: synthesis and full characterization of homoleptic
 and heteroleptic carbonyl and nitrosyl complexes of the group VI metals
;
_journal_issue 14
_journal_name_full 'Chemical Science'
_journal_page_first 3592
_journal_page_last 3603
_journal_paper_doi 10.1039/C9SC06445A
_journal_volume 11
_journal_year 2020
_chemical_formula_moiety 'C24 Al2 F55 O6, C6 O6 W'
_chemical_formula_sum 'C30 Al2 F55 O12 W'
_chemical_formula_weight 1835.11
_space_group_crystal_system cubic
_space_group_IT_number 205
_space_group_name_Hall '-P 2ac 2ab 3'
_space_group_name_H-M_alt 'P a -3'
_audit_creation_method SHELXL-2016/6
_audit_update_record
;
2019-09-09 deposited with the CCDC.	2020-03-03 downloaded from the CCDC.
;
_cell_angle_alpha 90
_cell_angle_beta 90
_cell_angle_gamma 90
_cell_formula_units_Z 4
_cell_length_a 17.3168(3)
_cell_length_b 17.3168(3)
_cell_length_c 17.3168(3)
_cell_measurement_reflns_used 9174
_cell_measurement_temperature 100(2)
_cell_measurement_theta_max 48.205
_cell_measurement_theta_min 4.704
_cell_volume 5192.82(16)
_computing_cell_refinement 'SAINT V8.38A (1, 2016)'
_computing_data_collection 'APEX2 v2013..6-2'
_computing_data_reduction 'SAINT V8.38A (1, 2016)'
_computing_molecular_graphics 'SHELXL-2013 (Sheldrick, 2013)'
_computing_publication_material ShelXle-861
_computing_structure_refinement 'SHELXL-2016/6 (Sheldrick, 2016)'
_computing_structure_solution 'SHELXT 2014/5 (Sheldrick, 2014)'
_diffrn_ambient_temperature 100(2)
_diffrn_measured_fraction_theta_full 1.000
_diffrn_measured_fraction_theta_max 1.000
_diffrn_measurement_device_type 'Bruker Smart ApexII Quazar'
_diffrn_measurement_method 'omega and phi scans'
_diffrn_radiation_type MoK\a
_diffrn_radiation_wavelength 0.71073
_diffrn_reflns_av_R_equivalents 0.0659
_diffrn_reflns_av_unetI/netI 0.0109
_diffrn_reflns_Laue_measured_fraction_full 1.000
_diffrn_reflns_Laue_measured_fraction_max 1.000
_diffrn_reflns_limit_h_max 23
_diffrn_reflns_limit_h_min -23
_diffrn_reflns_limit_k_max 23
_diffrn_reflns_limit_k_min -23
_diffrn_reflns_limit_l_max 23
_diffrn_reflns_limit_l_min -23
_diffrn_reflns_number 184672
_diffrn_reflns_point_group_measured_fraction_full 1.000
_diffrn_reflns_point_group_measured_fraction_max 1.000
_diffrn_reflns_theta_full 25.242
_diffrn_reflns_theta_max 28.164
_diffrn_reflns_theta_min 2.037
_diffrn_source 'INCOATEC Mo Microsource'
_exptl_absorpt_coefficient_mu 2.513
_exptl_absorpt_correction_T_max 0.7457
_exptl_absorpt_correction_T_min 0.6870
_exptl_absorpt_correction_type multi-scan
_exptl_crystal_colour yellow
_exptl_crystal_density_diffrn 2.347
_exptl_crystal_description block
_exptl_crystal_F_000 3484
_exptl_crystal_size_max 0.1
_exptl_crystal_size_mid 0.1
_exptl_crystal_size_min 0.1
_refine_diff_density_max 1.251
_refine_diff_density_min -1.204
_refine_diff_density_rms 0.133
_refine_ls_extinction_method none
_refine_ls_goodness_of_fit_ref 1.375
_refine_ls_hydrogen_treatment undef
_refine_ls_matrix_type full
_refine_ls_number_parameters 267
_refine_ls_number_reflns 2130
_refine_ls_number_restraints 1136
_refine_ls_restrained_S_all 1.117
_refine_ls_R_factor_all 0.0822
_refine_ls_R_factor_gt 0.0762
_refine_ls_shift/su_max 0.000
_refine_ls_shift/su_mean 0.000
_refine_ls_structure_factor_coef Fsqd
_refine_ls_weighting_details 'w=1/[\s^2^(Fo^2^)+57.6394P] where P=(Fo^2^+2Fc^2^)/3'
_refine_ls_weighting_scheme calc
_refine_ls_wR_factor_gt 0.1448
_refine_ls_wR_factor_ref 0.1474
_reflns_Friedel_coverage 0.000
_reflns_number_gt 1933
_reflns_number_total 2130
_reflns_threshold_expression 'I > 2\s(I)'
_cod_data_source_file c9sc06445a2.cif
_cod_data_source_block pa-3_a_CCDC1
_cod_depositor_comments
;Adding full bibliography for 1557531--1557542.cif.

 Adding full bibliography for 1557531--1557542.cif.
;
_cod_original_cell_volume 5192.8(3)
_cod_database_code 1557534
_shelx_shelxl_version_number 2016/6
_shelx_space_group_comment
;
The symmetry employed for this shelxl refinement is uniquely defined
by the following loop, which should always be used as a source of
symmetry information in preference to the above space-group names.
They are only intended as comments.
;

loop_
_space_group_symop_operation_xyz
'x, y, z'
'-x+1/2, -y, z+1/2'
'-x, y+1/2, -z+1/2'
'x+1/2, -y+1/2, -z'
'z, x, y'
'z+1/2, -x+1/2, -y'
'-z+1/2, -x, y+1/2'
'-z, x+1/2, -y+1/2'
'y, z, x'
'-y, z+1/2, -x+1/2'
'y+1/2, -z+1/2, -x'
'-y+1/2, -z, x+1/2'
'-x, -y, -z'
'x-1/2, y, -z-1/2'
'x, -y-1/2, z-1/2'
'-x-1/2, y-1/2, z'
'-z, -x, -y'
'-z-1/2, x-1/2, y'
'z-1/2, x, -y-1/2'
'z, -x-1/2, y-1/2'
'-y, -z, -x'
'y, -z-1/2, x-1/2'
'-y-1/2, z-1/2, x'
'y-1/2, z, -x-1/2'

loop_
_atom_site_label
_atom_site_type_symbol
_atom_site_fract_x
_atom_site_fract_y
_atom_site_fract_z
_atom_site_U_iso_or_equiv
_atom_site_adp_type
_atom_site_occupancy
_atom_site_site_symmetry_order
_atom_site_calc_flag
_atom_site_refinement_flags_posn
_atom_site_refinement_flags_adp
_atom_site_refinement_flags_occupancy
_atom_site_disorder_assembly
_atom_site_disorder_group
O1_2 O 0.4136(13) 0.8661(13) 0.5017(16) 0.0226(15) Uani 0.438(8) 1 d D U P A 2
C1_2 C 0.3575(8) 0.8303(7) 0.4607(7) 0.0186(12) Uani 0.438(8) 1 d D U P A 2
C2_2 C 0.3902(8) 0.7526(7) 0.4306(7) 0.033(3) Uani 0.438(8) 1 d D U P A 2
F1_2 F 0.4614(9) 0.7637(16) 0.4033(16) 0.050(5) Uani 0.438(8) 1 d D U P A 2
F2_2 F 0.3473(10) 0.7221(8) 0.3747(9) 0.048(4) Uani 0.438(8) 1 d D U P A 2
F3_2 F 0.3951(8) 0.7004(6) 0.4867(7) 0.050(3) Uani 0.438(8) 1 d D U P A 2
C3_2 C 0.2861(7) 0.8130(7) 0.5117(7) 0.028(3) Uani 0.438(8) 1 d D U P A 2
F4_2 F 0.2440(5) 0.8771(7) 0.5221(7) 0.038(3) Uani 0.438(8) 1 d D U P A 2
F5_2 F 0.3051(19) 0.7872(15) 0.5814(9) 0.042(5) Uani 0.438(8) 1 d D U P A 2
F6_2 F 0.2397(14) 0.7613(15) 0.4778(18) 0.041(6) Uani 0.438(8) 1 d D U P A 2
C4_2 C 0.3324(7) 0.8805(7) 0.3914(8) 0.032(3) Uani 0.438(8) 1 d D U P A 2
F7_2 F 0.3227(16) 0.9541(9) 0.4126(16) 0.045(5) Uani 0.438(8) 1 d D U P A 2
F8_2 F 0.2649(7) 0.8572(10) 0.3623(9) 0.039(4) Uani 0.438(8) 1 d D U P A 2
F9_2 F 0.3829(11) 0.8793(11) 0.3341(11) 0.053(5) Uani 0.438(8) 1 d D U P A 2
O1_1 O 0.4088(10) 0.8718(10) 0.4970(12) 0.0226(15) Uani 0.562(8) 1 d D U P A 1
C1_1 C 0.3487(6) 0.8379(6) 0.4598(6) 0.0186(12) Uani 0.562(8) 1 d D U P A 1
C2_1 C 0.3117(6) 0.7754(6) 0.5123(6) 0.026(2) Uani 0.562(8) 1 d D U P A 1
F1_1 F 0.3574(5) 0.7127(4) 0.5163(6) 0.037(2) Uani 0.562(8) 1 d D U P A 1
F2_1 F 0.2423(10) 0.7537(12) 0.4886(13) 0.029(3) Uani 0.562(8) 1 d D U P A 1
F3_1 F 0.3046(16) 0.8045(12) 0.5834(7) 0.036(3) Uani 0.562(8) 1 d D U P A 1
C3_1 C 0.2867(5) 0.8985(5) 0.4374(5) 0.022(2) Uani 0.562(8) 1 d D U P A 1
F4_1 F 0.3200(13) 0.9634(7) 0.4132(12) 0.039(4) Uani 0.562(8) 1 d D U P A 1
F5_1 F 0.2421(4) 0.9166(5) 0.4976(5) 0.0334(18) Uani 0.562(8) 1 d D U P A 1
F6_1 F 0.2396(6) 0.8739(7) 0.3816(6) 0.036(3) Uani 0.562(8) 1 d D U P A 1
C4_1 C 0.3813(6) 0.8000(6) 0.3858(6) 0.029(2) Uani 0.562(8) 1 d D U P A 1
F7_1 F 0.3946(9) 0.8522(7) 0.3319(7) 0.042(3) Uani 0.562(8) 1 d D U P A 1
F8_1 F 0.3317(7) 0.7480(7) 0.3571(7) 0.044(3) Uani 0.562(8) 1 d D U P A 1
F9_1 F 0.4473(7) 0.7630(10) 0.4002(11) 0.042(3) Uani 0.562(8) 1 d D U P A 1
W1 W 0.500000 0.500000 0.500000 0.0464(3) Uani 1 6 d S T P . .
O1 O 0.5864(4) 0.6546(4) 0.4450(5) 0.064(2) Uani 1 1 d . U . . .
C1 C 0.5574(5) 0.6018(5) 0.4665(6) 0.048(2) Uani 1 1 d . U . . .
F1 F 0.500000 1.000000 0.500000 0.0218(17) Uani 1 6 d S TU P A .
Al1 Al 0.44121(9) 0.94121(9) 0.55879(9) 0.0118(5) Uani 1 3 d DS TU P . .

loop_
_atom_site_aniso_label
_atom_site_aniso_U_11
_atom_site_aniso_U_22
_atom_site_aniso_U_33
_atom_site_aniso_U_23
_atom_site_aniso_U_13
_atom_site_aniso_U_12
O1_2 0.016(3) 0.021(3) 0.031(3) -0.007(3) -0.005(2) -0.004(2)
C1_2 0.016(3) 0.017(3) 0.023(3) 0.000(2) -0.004(2) -0.005(2)
C2_2 0.036(6) 0.028(5) 0.035(6) -0.011(4) -0.017(5) 0.007(5)
F1_2 0.039(6) 0.061(12) 0.050(11) -0.011(8) -0.004(6) 0.020(6)
F2_2 0.065(9) 0.036(8) 0.043(7) -0.021(6) -0.023(6) 0.000(7)
F3_2 0.069(9) 0.026(5) 0.053(7) 0.000(5) -0.023(6) 0.012(6)
C3_2 0.019(5) 0.037(6) 0.027(6) -0.002(5) -0.003(4) -0.005(4)
F4_2 0.011(4) 0.050(6) 0.053(7) -0.009(5) 0.007(4) 0.000(4)
F5_2 0.042(9) 0.057(13) 0.028(6) 0.017(6) -0.005(6) -0.025(8)
F6_2 0.037(8) 0.042(8) 0.043(13) 0.014(8) -0.008(7) -0.027(7)
C4_2 0.026(6) 0.030(5) 0.040(6) 0.020(5) -0.012(4) -0.008(5)
F7_2 0.048(12) 0.028(6) 0.059(12) 0.018(6) -0.029(8) -0.002(6)
F8_2 0.033(6) 0.049(9) 0.036(8) 0.018(6) -0.020(5) -0.014(6)
F9_2 0.044(7) 0.075(12) 0.041(7) 0.028(8) 0.000(5) -0.006(8)
O1_1 0.016(3) 0.021(3) 0.031(3) -0.007(3) -0.005(2) -0.004(2)
C1_1 0.016(3) 0.017(3) 0.023(3) 0.000(2) -0.004(2) -0.005(2)
C2_1 0.029(5) 0.029(5) 0.022(5) 0.008(4) -0.007(4) -0.007(4)
F1_1 0.040(5) 0.016(3) 0.055(6) 0.009(3) -0.011(4) -0.010(3)
F2_1 0.034(5) 0.037(6) 0.014(4) 0.014(4) -0.010(4) -0.017(4)
F3_1 0.052(8) 0.039(7) 0.018(4) 0.004(4) 0.003(4) -0.021(6)
C3_1 0.018(4) 0.022(5) 0.028(5) 0.006(4) -0.002(3) -0.006(3)
F4_1 0.047(9) 0.020(4) 0.052(9) 0.012(5) -0.002(7) -0.013(5)
F5_1 0.020(4) 0.043(5) 0.038(4) 0.000(4) 0.002(3) 0.009(3)
F6_1 0.042(6) 0.035(5) 0.032(5) 0.007(4) -0.019(4) -0.005(5)
C4_1 0.028(5) 0.028(5) 0.032(5) -0.009(4) 0.004(4) -0.008(4)
F7_1 0.045(7) 0.058(7) 0.024(4) 0.001(4) 0.012(4) -0.018(5)
F8_1 0.048(6) 0.049(7) 0.037(6) -0.021(5) 0.001(4) -0.022(5)
F9_1 0.038(5) 0.044(7) 0.045(7) -0.031(5) 0.005(5) 0.009(5)
W1 0.0464(3) 0.0464(3) 0.0464(3) -0.0119(2) -0.0119(2) -0.0119(2)
O1 0.049(4) 0.047(4) 0.097(6) -0.007(4) -0.013(4) -0.014(3)
C1 0.025(4) 0.039(4) 0.079(6) -0.010(4) -0.001(4) -0.003(3)
F1 0.0218(17) 0.0218(17) 0.0218(17) 0.0081(18) 0.0081(18) -0.0081(18)
Al1 0.0118(5) 0.0118(5) 0.0118(5) 0.0027(6) 0.0027(6) -0.0027(6)

loop_
_atom_type_symbol
_atom_type_description
_atom_type_scat_dispersion_real
_atom_type_scat_dispersion_imag
_atom_type_scat_source
C C 0.0033 0.0016 'International Tables Vol C Tables 4.2.6.8 and 6.1.1.4'
O O 0.0106 0.0060 'International Tables Vol C Tables 4.2.6.8 and 6.1.1.4'
F F 0.0171 0.0103 'International Tables Vol C Tables 4.2.6.8 and 6.1.1.4'
Al Al 0.0645 0.0514 'International Tables Vol C Tables 4.2.6.8 and 6.1.1.4'
W W -0.8490 6.8722 'International Tables Vol C Tables 4.2.6.8 and 6.1.1.4'

loop_
_geom_angle_atom_site_label_1
_geom_angle_atom_site_label_2
_geom_angle_atom_site_label_3
_geom_angle
_geom_angle_site_symmetry_1
_geom_angle_site_symmetry_3
_geom_angle_publ_flag
C1_2 O1_2 Al1 148.9(18) . . ?
O1_2 C1_2 C4_2 110.5(15) . . ?
O1_2 C1_2 C3_2 111.3(15) . . ?
C4_2 C1_2 C3_2 109.1(10) . . ?
O1_2 C1_2 C2_2 108.1(11) . . ?
C4_2 C1_2 C2_2 109.3(10) . . ?
C3_2 C1_2 C2_2 108.5(10) . . ?
F3_2 C2_2 F2_2 107.3(12) . . ?
F3_2 C2_2 F1_2 107.3(14) . . ?
F2_2 C2_2 F1_2 108.4(15) . . ?
F3_2 C2_2 C1_2 111.5(11) . . ?
F2_2 C2_2 C1_2 112.6(11) . . ?
F1_2 C2_2 C1_2 109.5(14) . . ?
F5_2 C3_2 F6_2 108.7(16) . . ?
F5_2 C3_2 F4_2 107.0(14) . . ?
F6_2 C3_2 F4_2 106.7(15) . . ?
F5_2 C3_2 C1_2 112.6(16) . . ?
F6_2 C3_2 C1_2 111.0(15) . . ?
F4_2 C3_2 C1_2 110.6(10) . . ?
F9_2 C4_2 F8_2 106.9(14) . . ?
F9_2 C4_2 F7_2 107.7(15) . . ?
F8_2 C4_2 F7_2 106.4(14) . . ?
F9_2 C4_2 C1_2 112.8(12) . . ?
F8_2 C4_2 C1_2 111.7(11) . . ?
F7_2 C4_2 C1_2 111.0(15) . . ?
C1_1 O1_1 Al1 148.8(15) . . ?
O1_1 C1_1 C4_1 107.3(10) . . ?
O1_1 C1_1 C3_1 110.9(11) . . ?
C4_1 C1_1 C3_1 109.5(8) . . ?
O1_1 C1_1 C2_1 109.9(12) . . ?
C4_1 C1_1 C2_1 109.8(8) . . ?
C3_1 C1_1 C2_1 109.4(8) . . ?
F2_1 C2_1 F3_1 108.0(14) . . ?
F2_1 C2_1 F1_1 108.7(12) . . ?
F3_1 C2_1 F1_1 108.1(11) . . ?
F2_1 C2_1 C1_1 113.0(12) . . ?
F3_1 C2_1 C1_1 108.4(12) . . ?
F1_1 C2_1 C1_1 110.5(8) . . ?
F4_1 C3_1 F6_1 107.8(12) . . ?
F4_1 C3_1 F5_1 107.3(11) . . ?
F6_1 C3_1 F5_1 106.7(9) . . ?
F4_1 C3_1 C1_1 110.5(11) . . ?
F6_1 C3_1 C1_1 112.9(9) . . ?
F5_1 C3_1 C1_1 111.4(8) . . ?
F7_1 C4_1 F9_1 108.2(12) . . ?
F7_1 C4_1 F8_1 108.0(11) . . ?
F9_1 C4_1 F8_1 107.2(11) . . ?
F7_1 C4_1 C1_1 111.0(9) . . ?
F9_1 C4_1 C1_1 111.2(11) . . ?
F8_1 C4_1 C1_1 111.1(9) . . ?
C1 W1 C1 92.0(4) . 21_666 ?
C1 W1 C1 180.0 . 13_666 ?
C1 W1 C1 88.0(4) 21_666 13_666 ?
C1 W1 C1 88.0(4) . 5 ?
C1 W1 C1 92.0(4) 21_666 5 ?
C1 W1 C1 92.0(4) 13_666 5 ?
C1 W1 C1 92.0(4) . 17_666 ?
C1 W1 C1 88.0(4) 21_666 17_666 ?
C1 W1 C1 88.0(4) 13_666 17_666 ?
C1 W1 C1 180.0(3) 5 17_666 ?
C1 W1 C1 88.0(4) . 9 ?
C1 W1 C1 180.0 21_666 9 ?
C1 W1 C1 92.0(4) 13_666 9 ?
C1 W1 C1 88.0(4) 5 9 ?
C1 W1 C1 92.0(4) 17_666 9 ?
O1 C1 W1 176.3(9) . . ?
Al1 F1 Al1 180.00(8) 13_676 . ?
O1_2 Al1 O1_2 113.1(9) 8_656 11_466 ?
O1_2 Al1 O1_2 113.1(9) 8_656 . ?
O1_2 Al1 O1_2 113.1(9) 11_466 . ?
O1_2 Al1 O1_1 5.2(16) 8_656 8_656 ?
O1_2 Al1 O1_1 118.2(13) 11_466 8_656 ?
O1_2 Al1 O1_1 109.5(14) . 8_656 ?
O1_1 Al1 O1_1 114.7(6) 8_656 11_466 ?
O1_1 Al1 O1_1 114.7(6) 8_656 . ?
O1_1 Al1 O1_1 114.7(6) 11_466 . ?
O1_2 Al1 F1 105.6(11) 8_656 . ?
O1_2 Al1 F1 105.6(11) 11_466 . ?
O1_2 Al1 F1 105.6(11) . . ?
O1_1 Al1 F1 103.6(9) 8_656 . ?
O1_1 Al1 F1 103.6(9) 11_466 . ?
O1_1 Al1 F1 103.6(9) . . ?

loop_
_geom_bond_atom_site_label_1
_geom_bond_atom_site_label_2
_geom_bond_distance
_geom_bond_site_symmetry_2
_geom_bond_publ_flag
O1_2 C1_2 1.353(12) . ?
O1_2 Al1 1.703(12) . ?
C1_2 C4_2 1.545(12) . ?
C1_2 C3_2 1.548(12) . ?
C1_2 C2_2 1.550(13) . ?
C2_2 F3_2 1.329(12) . ?
C2_2 F2_2 1.329(12) . ?
C2_2 F1_2 1.333(13) . ?
C3_2 F5_2 1.329(13) . ?
C3_2 F6_2 1.338(13) . ?
C3_2 F4_2 1.339(12) . ?
C4_2 F9_2 1.324(13) . ?
C4_2 F8_2 1.336(12) . ?
C4_2 F7_2 1.336(13) . ?
O1_1 C1_1 1.357(11) . ?
O1_1 Al1 1.705(9) . ?
C1_1 C4_1 1.546(11) . ?
C1_1 C3_1 1.550(11) . ?
C1_1 C2_1 1.552(11) . ?
C2_1 F2_1 1.325(12) . ?
C2_1 F3_1 1.337(12) . ?
C2_1 F1_1 1.345(10) . ?
C3_1 F4_1 1.330(12) . ?
C3_1 F6_1 1.335(10) . ?
C3_1 F5_1 1.335(10) . ?
C4_1 F7_1 1.320(11) . ?
C4_1 F9_1 1.333(12) . ?
C4_1 F8_1 1.339(10) . ?
W1 C1 2.105(9) . ?
W1 C1 2.105(9) 21_666 ?
W1 C1 2.105(9) 13_666 ?
W1 C1 2.105(9) 5 ?
W1 C1 2.105(9) 17_666 ?
W1 C1 2.105(9) 9 ?
O1 C1 1.108(11) . ?
F1 Al1 1.763(3) 13_676 ?
F1 Al1 1.763(3) . ?

loop_
_geom_torsion_atom_site_label_1
_geom_torsion_atom_site_label_2
_geom_torsion_atom_site_label_3
_geom_torsion_atom_site_label_4
_geom_torsion
_geom_torsion_site_symmetry_1
_geom_torsion_site_symmetry_2
_geom_torsion_site_symmetry_3
_geom_torsion_site_symmetry_4
_geom_torsion_publ_flag
Al1 O1_2 C1_2 C4_2 65(5) . . . . ?
Al1 O1_2 C1_2 C3_2 -56(5) . . . . ?
Al1 O1_2 C1_2 C2_2 -175(4) . . . . ?
O1_2 C1_2 C2_2 F3_2 74.9(18) . . . . ?
C4_2 C1_2 C2_2 F3_2 -164.8(11) . . . . ?
C3_2 C1_2 C2_2 F3_2 -45.9(14) . . . . ?
O1_2 C1_2 C2_2 F2_2 -164.4(18) . . . . ?
C4_2 C1_2 C2_2 F2_2 -44.1(15) . . . . ?
C3_2 C1_2 C2_2 F2_2 74.7(15) . . . . ?
O1_2 C1_2 C2_2 F1_2 -44(2) . . . . ?
C4_2 C1_2 C2_2 F1_2 76.6(16) . . . . ?
C3_2 C1_2 C2_2 F1_2 -164.6(14) . . . . ?
O1_2 C1_2 C3_2 F5_2 -42(2) . . . . ?
C4_2 C1_2 C3_2 F5_2 -164.2(15) . . . . ?
C2_2 C1_2 C3_2 F5_2 76.8(16) . . . . ?
O1_2 C1_2 C3_2 F6_2 -164.2(19) . . . . ?
C4_2 C1_2 C3_2 F6_2 73.6(18) . . . . ?
C2_2 C1_2 C3_2 F6_2 -45.3(17) . . . . ?
O1_2 C1_2 C3_2 F4_2 77.6(16) . . . . ?
C4_2 C1_2 C3_2 F4_2 -44.6(13) . . . . ?
C2_2 C1_2 C3_2 F4_2 -163.5(10) . . . . ?
O1_2 C1_2 C4_2 F9_2 75.9(19) . . . . ?
C3_2 C1_2 C4_2 F9_2 -161.4(14) . . . . ?
C2_2 C1_2 C4_2 F9_2 -43.0(17) . . . . ?
O1_2 C1_2 C4_2 F8_2 -163.7(15) . . . . ?
C3_2 C1_2 C4_2 F8_2 -41.0(15) . . . . ?
C2_2 C1_2 C4_2 F8_2 77.4(14) . . . . ?
O1_2 C1_2 C4_2 F7_2 -45.1(19) . . . . ?
C3_2 C1_2 C4_2 F7_2 77.6(16) . . . . ?
C2_2 C1_2 C4_2 F7_2 -164.0(15) . . . . ?
Al1 O1_1 C1_1 C4_1 154(3) . . . . ?
Al1 O1_1 C1_1 C3_1 35(4) . . . . ?
Al1 O1_1 C1_1 C2_1 -86(3) . . . . ?
O1_1 C1_1 C2_1 F2_1 164.0(14) . . . . ?
C4_1 C1_1 C2_1 F2_1 -78.1(14) . . . . ?
C3_1 C1_1 C2_1 F2_1 42.1(14) . . . . ?
O1_1 C1_1 C2_1 F3_1 44.4(16) . . . . ?
C4_1 C1_1 C2_1 F3_1 162.3(13) . . . . ?
C3_1 C1_1 C2_1 F3_1 -77.6(13) . . . . ?
O1_1 C1_1 C2_1 F1_1 -73.8(13) . . . . ?
C4_1 C1_1 C2_1 F1_1 44.0(11) . . . . ?
C3_1 C1_1 C2_1 F1_1 164.2(8) . . . . ?
O1_1 C1_1 C3_1 F4_1 39.7(17) . . . . ?
C4_1 C1_1 C3_1 F4_1 -78.5(13) . . . . ?
C2_1 C1_1 C3_1 F4_1 161.1(12) . . . . ?
O1_1 C1_1 C3_1 F6_1 160.5(14) . . . . ?
C4_1 C1_1 C3_1 F6_1 42.3(11) . . . . ?
C2_1 C1_1 C3_1 F6_1 -78.1(11) . . . . ?
O1_1 C1_1 C3_1 F5_1 -79.5(14) . . . . ?
C4_1 C1_1 C3_1 F5_1 162.3(8) . . . . ?
C2_1 C1_1 C3_1 F5_1 41.9(11) . . . . ?
O1_1 C1_1 C4_1 F7_1 -76.9(15) . . . . ?
C3_1 C1_1 C4_1 F7_1 43.5(13) . . . . ?
C2_1 C1_1 C4_1 F7_1 163.6(11) . . . . ?
O1_1 C1_1 C4_1 F9_1 43.5(15) . . . . ?
C3_1 C1_1 C4_1 F9_1 163.9(10) . . . . ?
C2_1 C1_1 C4_1 F9_1 -75.9(12) . . . . ?
O1_1 C1_1 C4_1 F8_1 162.9(13) . . . . ?
C3_1 C1_1 C4_1 F8_1 -76.7(11) . . . . ?
C2_1 C1_1 C4_1 F8_1 43.4(12) . . . . ?
C1_2 O1_2 Al1 O1_2 138(3) . . . 8_656 ?
C1_2 O1_2 Al1 O1_2 8(6) . . . 11_466 ?
C1_2 O1_2 Al1 F1 -107(4) . . . . ?
C1_1 O1_1 Al1 O1_1 132(2) . . . 8_656 ?
C1_1 O1_1 Al1 O1_1 -4(5) . . . 11_466 ?
C1_1 O1_1 Al1 F1 -116(3) . . . . ?
